data_8107304
loop_
_publ_author_name
'Wu, Qiong'
'Yu, Guojun'
'Yang, Jiao'
'Yang, Qiuling'

_publ_section_title
;
 {6,6&#x2032;-((1E,1&#x2032;E)-((2,2-dimethylpropane-1,3-diyl)bis(azaneylylidene))bis(methaneylylidene))bis(2-bromo-4-chlorophenolate)-\k4N,N&#x2032;,O,O&#x2032;}copper(II),
 C19H16Br2Cl2CuN2O2
;
_journal_issue 6
_journal_name_full 'Zeitschrift f\"ur Kristallographie - New Crystal Structures'
_journal_page_first 1101
_journal_page_last 1103
_journal_paper_doi 10.1515/ncrs-2022-0296
_journal_volume 237
_journal_year 2022
_chemical_formula_moiety 'C19 H16 Br2 Cl2 Cu N2 O2'
_chemical_formula_sum 'C19 H16 Br2 Cl2 Cu N2 O2'
_chemical_formula_weight 598.60
_space_group_crystal_system monoclinic
_space_group_IT_number 14
_space_group_name_Hall '-P 2yn'
_space_group_name_H-M_alt 'P 1 21/n 1'
_atom_sites_solution_hydrogens geom
_atom_sites_solution_primary dual
_cell_angle_alpha 90
_cell_angle_beta 97.1610(10)
_cell_angle_gamma 90
_cell_formula_units_Z 4
_cell_length_a 12.4679(2)
_cell_length_b 8.61760(10)
_cell_length_c 19.7854(3)
_cell_measurement_reflns_used 7535
_cell_measurement_temperature 212.99(10)
_cell_measurement_theta_max 75.7450
_cell_measurement_theta_min 3.9430
_cell_volume 2109.23(5)
_computing_cell_refinement 'CrysAlisPro 1.171.41.119a (Rigaku OD, 2021)'
_computing_data_collection 'CrysAlisPro 1.171.41.119a (Rigaku OD, 2021)'
_computing_data_reduction 'CrysAlisPro 1.171.41.119a (Rigaku OD, 2021)'
_computing_molecular_graphics 'Olex2 1.3 (Dolomanov et al., 2009)'
_computing_publication_material 'Olex2 1.3 (Dolomanov et al., 2009)'
_computing_structure_refinement 'SHELXL 2014/7 (Sheldrick, 2015)'
_computing_structure_solution 'SHELXT 2014/5 (Sheldrick, 2014)'
_diffrn_ambient_environment N~2~
_diffrn_ambient_temperature 212.99(10)
_diffrn_detector 'Hybrid Pixel Array Detector'
_diffrn_detector_area_resol_mean 10.0000
_diffrn_detector_type HyPix
_diffrn_measured_fraction_theta_full 0.990
_diffrn_measured_fraction_theta_max 0.939
_diffrn_measurement_details
;
List of Runs (angles in degrees, time in seconds):

  # Type    Start    End  Width  t~exp~   \w     \q     \k     \f   Frames
--------------------------------------------------------------------------
  1  \w     92.00 178.00   1.00    0.80    --  105.98  54.00 153.00   86
  2  \w     93.00 177.00   1.00    0.80    --  105.98  30.00  90.00   84
  3  \w     56.00 121.00   1.00    0.20    --   48.46  54.00 153.00   65
  4  \w     97.00 174.00   1.00    0.80    --  105.98 125.00   0.00   77
  5  \w    -19.00  46.00   1.00    0.20    --   48.46 -54.00   9.00   65
  6  \w     37.00  69.00   1.00    0.80    --  105.98 -61.00  90.00   32
  7  \w     33.00 104.00   1.00    0.80    --  105.98 -77.00  30.00   71
  8  \w     34.00  60.00   1.00    0.80    --  105.98 -54.00   9.00   26
  9  \w     34.00 103.00   1.00    0.80    --  105.98 -77.00 -60.00   69
 10  \w    -23.00  27.00   1.00    0.20    --  -48.46  19.00 -90.00   50
 11  \w    -69.00 -19.00   1.00    0.80    --  -91.75  61.00-150.00   50
 12  \w    -54.00  24.00   1.00    0.20    --  -48.46  54.00 153.00   78
 13  \w    -62.00 -37.00   1.00    0.80    --  -91.75  54.00 153.00   25
 14  \w   -119.00 -74.00   1.00    0.20    --  -48.46 -54.00   9.00   45
 15  \w   -144.00-119.00   1.00    0.80    --  -91.75 -54.00   9.00   25
 16  \w   -156.00 -79.00   1.00    0.80    --  -91.75 -45.00 -90.00   77
;
_diffrn_measurement_device 'four-circle diffractometer'
_diffrn_measurement_device_type 'XtaLAB Synergy, Dualflex, HyPix'
_diffrn_measurement_method '\w scans'
_diffrn_orient_matrix_type 'CrysAlisPro convention (1999,Acta A55,543-557)'
_diffrn_orient_matrix_UB_11 0.1216274000
_diffrn_orient_matrix_UB_12 0.0172155000
_diffrn_orient_matrix_UB_13 0.0245311000
_diffrn_orient_matrix_UB_21 -0.0258752000
_diffrn_orient_matrix_UB_22 0.1151803000
_diffrn_orient_matrix_UB_23 0.0553204000
_diffrn_orient_matrix_UB_31 -0.0064959000
_diffrn_orient_matrix_UB_32 -0.1356829000
_diffrn_orient_matrix_UB_33 0.0499651000
_diffrn_radiation_monochromator mirror
_diffrn_radiation_probe x-ray
_diffrn_radiation_type 'Cu K\a'
_diffrn_radiation_wavelength 1.54184
_diffrn_reflns_av_R_equivalents 0.0422
_diffrn_reflns_av_unetI/netI 0.0420
_diffrn_reflns_Laue_measured_fraction_full 0.990
_diffrn_reflns_Laue_measured_fraction_max 0.939
_diffrn_reflns_limit_h_max 15
_diffrn_reflns_limit_h_min -14
_diffrn_reflns_limit_k_max 9
_diffrn_reflns_limit_k_min -10
_diffrn_reflns_limit_l_max 24
_diffrn_reflns_limit_l_min -23
_diffrn_reflns_number 13085
_diffrn_reflns_point_group_measured_fraction_full 0.990
_diffrn_reflns_point_group_measured_fraction_max 0.939
_diffrn_reflns_theta_full 67.684
_diffrn_reflns_theta_max 75.948
_diffrn_reflns_theta_min 3.979
_diffrn_source 'micro-focus sealed X-ray tube'
_diffrn_source_type 'PhotonJet (Cu) X-ray Source'
_exptl_absorpt_coefficient_mu 8.386
_exptl_absorpt_correction_T_max 1.00000
_exptl_absorpt_correction_T_min 0.65752
_exptl_absorpt_correction_type multi-scan
_exptl_absorpt_process_details
;
CrysAlisPro 1.171.41.119a (Rigaku Oxford Diffraction, 2021)
Empirical absorption correction using spherical harmonics,
implemented in SCALE3 ABSPACK scaling algorithm.
;
_exptl_crystal_colour 'clear greenish green'
_exptl_crystal_colour_lustre clear
_exptl_crystal_colour_modifier greenish
_exptl_crystal_colour_primary green
_exptl_crystal_density_diffrn 1.885
_exptl_crystal_description block
_exptl_crystal_F_000 1172
_exptl_crystal_size_max 0.07
_exptl_crystal_size_mid 0.02
_exptl_crystal_size_min 0.02
_refine_diff_density_max 0.518
_refine_diff_density_min -0.494
_refine_diff_density_rms 0.084
_refine_ls_extinction_coef .
_refine_ls_extinction_method none
_refine_ls_goodness_of_fit_ref 1.092
_refine_ls_hydrogen_treatment constr
_refine_ls_matrix_type full
_refine_ls_number_parameters 255
_refine_ls_number_reflns 4118
_refine_ls_number_restraints 0
_refine_ls_restrained_S_all 1.092
_refine_ls_R_factor_all 0.0383
_refine_ls_R_factor_gt 0.0325
_refine_ls_shift/su_max 0.001
_refine_ls_shift/su_mean 0.000
_refine_ls_structure_factor_coef Fsqd
_refine_ls_weighting_details 'w=1/[\s^2^(Fo^2^)+(0.0328P)^2^+1.5977P] where P=(Fo^2^+2Fc^2^)/3'
_refine_ls_weighting_scheme calc
_refine_ls_wR_factor_gt 0.0832
_refine_ls_wR_factor_ref 0.0865
_reflns_Friedel_coverage 0.000
_reflns_Friedel_fraction_full .
_reflns_Friedel_fraction_max .
_reflns_number_gt 3541
_reflns_number_total 4118
_reflns_threshold_expression 'I > 2\s(I)'
_cod_data_source_file suppl_j_ncrs-2022-0296_suppl.cif
_cod_data_source_block yj14
_cod_database_code 8107304
_chemical_oxdiff_formula CHON
_shelx_space_group_comment
;
The symmetry employed for this shelxl refinement is uniquely defined
by the following loop, which should always be used as a source of
symmetry information in preference to the above space-group names.
They are only intended as comments.
;
_shelx_estimated_absorpt_t_max 0.850
_shelx_estimated_absorpt_t_min 0.591
_reflns_odcompleteness_completeness 99.06
_reflns_odcompleteness_iscentric 1
_reflns_odcompleteness_theta 66.97
_olex2_refinement_description
;
1. Fixed Uiso
 At 1.2 times of:
  All C(H) groups, All C(H,H) groups
 At 1.5 times of:
  All C(H,H,H) groups
2.a Secondary CH2 refined with riding coordinates:
 C8(H8A,H8B), C10(H10A,H10B)
2.b Aromatic/amide H refined with riding coordinates:
 C4(H4), C6(H6), C7(H7), C11(H11), C15(H15), C17(H17)
2.c Idealised Me refined as rotating group:
 C18(H18A,H18B,H18C), C19(H19A,H19B,H19C)
;
_olex2_submission_special_instructions 'No special instructions were received'
_oxdiff_exptl_absorpt_empirical_details
;
Empirical correction (ABSPACK) includes:
- Absorption correction using spherical harmonics
- Frame scaling
;
_oxdiff_exptl_absorpt_empirical_full_max 1.739
_oxdiff_exptl_absorpt_empirical_full_min 0.753

loop_
_space_group_symop_operation_xyz
'x, y, z'
'-x+1/2, y+1/2, -z+1/2'
'-x, -y, -z'
'x-1/2, -y-1/2, z-1/2'

loop_
_atom_site_label
_atom_site_type_symbol
_atom_site_fract_x
_atom_site_fract_y
_atom_site_fract_z
_atom_site_U_iso_or_equiv
_atom_site_adp_type
_atom_site_occupancy
_atom_site_site_symmetry_order
_atom_site_calc_flag
_atom_site_refinement_flags_posn
_atom_site_refinement_flags_adp
_atom_site_refinement_flags_occupancy
_atom_site_disorder_assembly
_atom_site_disorder_group
Br1 Br 0.16560(2) 0.17648(4) 0.56144(2) 0.03300(10) Uani 1 1 d . . . . .
Br2 Br 0.24719(3) 0.30328(5) 0.29005(2) 0.04827(13) Uani 1 1 d . . . . .
Cu1 Cu 0.51776(3) 0.26844(5) 0.48725(2) 0.02739(12) Uani 1 1 d . . . . .
Cl1 Cl 0.52360(8) 0.67820(12) 0.16746(5) 0.0505(2) Uani 1 1 d . . . . .
Cl2 Cl 0.37569(7) -0.12136(14) 0.78707(5) 0.0590(3) Uani 1 1 d . . . . .
O1 O 0.39415(16) 0.1964(3) 0.52597(11) 0.0307(5) Uani 1 1 d . . . . .
O2 O 0.43015(17) 0.3111(3) 0.40348(11) 0.0317(5) Uani 1 1 d . . . . .
N1 N 0.61990(19) 0.1549(3) 0.55246(13) 0.0284(5) Uani 1 1 d . . . . .
N2 N 0.6319(2) 0.4092(3) 0.46741(13) 0.0292(5) Uani 1 1 d . . . . .
C1 C 0.4885(2) 0.0659(4) 0.62409(15) 0.0294(6) Uani 1 1 d . . . . .
C2 C 0.3945(2) 0.1264(3) 0.58419(15) 0.0263(6) Uani 1 1 d . . . . .
C3 C 0.2958(2) 0.1026(4) 0.61209(15) 0.0279(6) Uani 1 1 d . . . . .
C4 C 0.2890(3) 0.0311(4) 0.67299(16) 0.0340(7) Uani 1 1 d . . . . .
H4 H 0.2220 0.0205 0.6897 0.041 Uiso 1 1 calc R U . . .
C5 C 0.3833(3) -0.0261(4) 0.70984(17) 0.0384(7) Uani 1 1 d . . . . .
C6 C 0.4815(3) -0.0101(4) 0.68603(17) 0.0361(7) Uani 1 1 d . . . . .
H6 H 0.5442 -0.0503 0.7113 0.043 Uiso 1 1 calc R U . . .
C7 C 0.5949(2) 0.0759(4) 0.60271(16) 0.0302(6) Uani 1 1 d . . . . .
H7 H 0.6505 0.0192 0.6280 0.036 Uiso 1 1 calc R U . . .
C8 C 0.7303(2) 0.1444(4) 0.53365(17) 0.0315(6) Uani 1 1 d . . . . .
H8A H 0.7262 0.1063 0.4867 0.038 Uiso 1 1 calc R U . . .
H8B H 0.7708 0.0676 0.5632 0.038 Uiso 1 1 calc R U . . .
C9 C 0.7936(2) 0.2983(4) 0.53895(16) 0.0317(6) Uani 1 1 d . . . . .
C10 C 0.7177(3) 0.4376(4) 0.52387(16) 0.0326(7) Uani 1 1 d . . . . .
H10A H 0.6845 0.4628 0.5649 0.039 Uiso 1 1 calc R U . . .
H10B H 0.7602 0.5277 0.5128 0.039 Uiso 1 1 calc R U . . .
C11 C 0.6353(2) 0.4815(4) 0.41106(16) 0.0302(6) Uani 1 1 d . . . . .
H11 H 0.6963 0.5438 0.4078 0.036 Uiso 1 1 calc R U . . .
C12 C 0.5540(2) 0.4761(4) 0.35195(15) 0.0286(6) Uani 1 1 d . . . . .
C13 C 0.4557(2) 0.3920(3) 0.35287(15) 0.0275(6) Uani 1 1 d . . . . .
C14 C 0.3817(2) 0.4049(4) 0.29234(16) 0.0320(6) Uani 1 1 d . . . . .
C15 C 0.4031(3) 0.4876(4) 0.23614(16) 0.0332(7) Uani 1 1 d . . . . .
H15 H 0.3525 0.4899 0.1967 0.040 Uiso 1 1 calc R U . . .
C16 C 0.5003(3) 0.5679(4) 0.23806(16) 0.0340(7) Uani 1 1 d . . . . .
C17 C 0.5742(2) 0.5634(4) 0.29518(16) 0.0319(7) Uani 1 1 d . . . . .
H17 H 0.6391 0.6193 0.2964 0.038 Uiso 1 1 calc R U . . .
C18 C 0.8747(3) 0.2922(5) 0.4867(2) 0.0465(9) Uani 1 1 d . . . . .
H18A H 0.9179 0.1986 0.4936 0.070 Uiso 1 1 calc R U . . .
H18B H 0.9215 0.3823 0.4923 0.070 Uiso 1 1 calc R U . . .
H18C H 0.8358 0.2917 0.4410 0.070 Uiso 1 1 calc R U . . .
C19 C 0.8533(3) 0.3203(5) 0.61002(19) 0.0463(9) Uani 1 1 d . . . . .
H19A H 0.8025 0.3126 0.6433 0.069 Uiso 1 1 calc R U . . .
H19B H 0.8872 0.4218 0.6133 0.069 Uiso 1 1 calc R U . . .
H19C H 0.9082 0.2407 0.6190 0.069 Uiso 1 1 calc R U . . .

loop_
_atom_site_aniso_label
_atom_site_aniso_U_11
_atom_site_aniso_U_22
_atom_site_aniso_U_33
_atom_site_aniso_U_23
_atom_site_aniso_U_13
_atom_site_aniso_U_12
Br1 0.02262(16) 0.03520(19) 0.04161(19) 0.00107(13) 0.00573(13) 0.00091(12)
Br2 0.0326(2) 0.0536(2) 0.0556(2) 0.01065(18) -0.00660(16) -0.01317(16)
Cu1 0.0222(2) 0.0280(2) 0.0327(2) 0.00120(17) 0.00649(17) -0.00114(17)
Cl1 0.0472(5) 0.0624(6) 0.0439(5) 0.0199(4) 0.0136(4) 0.0051(4)
Cl2 0.0398(5) 0.0854(8) 0.0528(5) 0.0355(5) 0.0095(4) -0.0011(5)
O1 0.0230(10) 0.0354(12) 0.0347(11) 0.0047(9) 0.0068(8) 0.0016(8)
O2 0.0244(10) 0.0367(12) 0.0340(11) 0.0027(9) 0.0040(8) -0.0048(9)
N1 0.0218(12) 0.0259(12) 0.0379(13) -0.0019(10) 0.0059(10) 0.0003(10)
N2 0.0255(12) 0.0272(13) 0.0351(13) -0.0018(10) 0.0048(10) -0.0017(10)
C1 0.0259(15) 0.0272(15) 0.0363(15) 0.0020(12) 0.0081(12) -0.0005(12)
C2 0.0234(13) 0.0245(14) 0.0312(14) -0.0021(11) 0.0038(11) -0.0017(11)
C3 0.0208(13) 0.0290(15) 0.0341(15) -0.0014(12) 0.0036(11) 0.0013(11)
C4 0.0272(15) 0.0365(17) 0.0395(17) 0.0031(14) 0.0095(13) -0.0055(13)
C5 0.0363(17) 0.0417(19) 0.0379(17) 0.0112(14) 0.0076(14) -0.0029(14)
C6 0.0313(16) 0.0345(17) 0.0424(17) 0.0103(14) 0.0042(13) 0.0016(13)
C7 0.0229(14) 0.0285(15) 0.0389(16) 0.0014(12) 0.0031(12) 0.0004(12)
C8 0.0201(14) 0.0318(16) 0.0438(17) -0.0049(13) 0.0085(12) 0.0025(12)
C9 0.0239(14) 0.0362(17) 0.0350(15) -0.0017(13) 0.0039(12) -0.0021(12)
C10 0.0306(15) 0.0298(16) 0.0369(16) -0.0048(12) 0.0022(12) -0.0044(13)
C11 0.0225(14) 0.0296(15) 0.0389(16) -0.0015(13) 0.0055(12) -0.0008(12)
C12 0.0251(14) 0.0265(15) 0.0351(15) -0.0006(12) 0.0081(12) -0.0020(12)
C13 0.0234(13) 0.0257(15) 0.0339(15) -0.0013(12) 0.0062(11) 0.0019(11)
C14 0.0297(15) 0.0283(16) 0.0379(16) -0.0007(12) 0.0032(13) 0.0001(12)
C15 0.0348(16) 0.0292(16) 0.0353(16) 0.0002(12) 0.0027(13) 0.0070(13)
C16 0.0357(16) 0.0325(17) 0.0359(16) 0.0049(13) 0.0125(13) 0.0039(13)
C17 0.0280(15) 0.0306(16) 0.0387(16) -0.0015(13) 0.0108(13) -0.0020(12)
C18 0.0304(17) 0.058(2) 0.054(2) 0.0041(18) 0.0174(16) -0.0012(16)
C19 0.045(2) 0.048(2) 0.0427(19) -0.0004(16) -0.0077(16) -0.0038(16)

loop_
_atom_type_symbol
_atom_type_description
_atom_type_scat_dispersion_real
_atom_type_scat_dispersion_imag
_atom_type_scat_source
C C 0.0181 0.0091 'International Tables Vol C Tables 4.2.6.8 and 6.1.1.4'
H H 0.0000 0.0000 'International Tables Vol C Tables 4.2.6.8 and 6.1.1.4'
Br Br -0.6763 1.2805 'International Tables Vol C Tables 4.2.6.8 and 6.1.1.4'
Cl Cl 0.3639 0.7018 'International Tables Vol C Tables 4.2.6.8 and 6.1.1.4'
Cu Cu -1.9646 0.5888 'International Tables Vol C Tables 4.2.6.8 and 6.1.1.4'
N N 0.0311 0.0180 'International Tables Vol C Tables 4.2.6.8 and 6.1.1.4'
O O 0.0492 0.0322 'International Tables Vol C Tables 4.2.6.8 and 6.1.1.4'

loop_
_geom_angle_atom_site_label_1
_geom_angle_atom_site_label_2
_geom_angle_atom_site_label_3
_geom_angle
_geom_angle_site_symmetry_1
_geom_angle_site_symmetry_3
O1 Cu1 N1 93.69(10) . .
O1 Cu1 N2 158.57(10) . .
O2 Cu1 O1 90.46(9) . .
O2 Cu1 N1 157.77(10) . .
O2 Cu1 N2 93.35(10) . .
N2 Cu1 N1 90.71(11) . .
C2 O1 Cu1 126.39(19) . .
C13 O2 Cu1 127.50(19) . .
C7 N1 Cu1 125.3(2) . .
C7 N1 C8 119.4(3) . .
C8 N1 Cu1 114.6(2) . .
C10 N2 Cu1 115.6(2) . .
C11 N2 Cu1 125.6(2) . .
C11 N2 C10 118.7(3) . .
C2 C1 C7 122.5(3) . .
C6 C1 C2 121.1(3) . .
C6 C1 C7 116.4(3) . .
O1 C2 C1 124.8(3) . .
O1 C2 C3 120.2(3) . .
C3 C2 C1 115.0(3) . .
C2 C3 Br1 117.9(2) . .
C4 C3 Br1 118.2(2) . .
C4 C3 C2 124.0(3) . .
C3 C4 H4 120.7 . .
C3 C4 C5 118.6(3) . .
C5 C4 H4 120.7 . .
C4 C5 Cl2 119.2(2) . .
C6 C5 Cl2 119.7(3) . .
C6 C5 C4 121.1(3) . .
C1 C6 H6 119.9 . .
C5 C6 C1 120.2(3) . .
C5 C6 H6 119.9 . .
N1 C7 C1 125.7(3) . .
N1 C7 H7 117.2 . .
C1 C7 H7 117.2 . .
N1 C8 H8A 108.6 . .
N1 C8 H8B 108.6 . .
N1 C8 C9 114.6(3) . .
H8A C8 H8B 107.6 . .
C9 C8 H8A 108.6 . .
C9 C8 H8B 108.6 . .
C10 C9 C8 111.2(3) . .
C18 C9 C8 107.4(3) . .
C18 C9 C10 109.7(3) . .
C19 C9 C8 111.0(3) . .
C19 C9 C10 107.5(3) . .
C19 C9 C18 109.9(3) . .
N2 C10 C9 113.0(2) . .
N2 C10 H10A 109.0 . .
N2 C10 H10B 109.0 . .
C9 C10 H10A 109.0 . .
C9 C10 H10B 109.0 . .
H10A C10 H10B 107.8 . .
N2 C11 H11 116.9 . .
N2 C11 C12 126.1(3) . .
C12 C11 H11 116.9 . .
C13 C12 C11 121.5(3) . .
C17 C12 C11 116.9(3) . .
C17 C12 C13 121.6(3) . .
O2 C13 C12 125.4(3) . .
O2 C13 C14 119.9(3) . .
C14 C13 C12 114.7(3) . .
C13 C14 Br2 117.7(2) . .
C15 C14 Br2 118.8(2) . .
C15 C14 C13 123.4(3) . .
C14 C15 H15 120.3 . .
C14 C15 C16 119.4(3) . .
C16 C15 H15 120.3 . .
C15 C16 Cl1 118.7(3) . .
C17 C16 Cl1 121.1(3) . .
C17 C16 C15 120.2(3) . .
C12 C17 H17 119.7 . .
C16 C17 C12 120.6(3) . .
C16 C17 H17 119.7 . .
C9 C18 H18A 109.5 . .
C9 C18 H18B 109.5 . .
C9 C18 H18C 109.5 . .
H18A C18 H18B 109.5 . .
H18A C18 H18C 109.5 . .
H18B C18 H18C 109.5 . .
C9 C19 H19A 109.5 . .
C9 C19 H19B 109.5 . .
C9 C19 H19C 109.5 . .
H19A C19 H19B 109.5 . .
H19A C19 H19C 109.5 . .
H19B C19 H19C 109.5 . .

loop_
_geom_bond_atom_site_label_1
_geom_bond_atom_site_label_2
_geom_bond_distance
_geom_bond_site_symmetry_2
Br1 C3 1.907(3) .
Br2 C14 1.888(3) .
Cu1 O1 1.908(2) .
Cu1 O2 1.904(2) .
Cu1 N1 1.958(3) .
Cu1 N2 1.947(3) .
Cl1 C16 1.743(3) .
Cl2 C5 1.748(3) .
O1 C2 1.300(4) .
O2 C13 1.292(4) .
N1 C7 1.276(4) .
N1 C8 1.473(4) .
N2 C10 1.468(4) .
N2 C11 1.282(4) .
C1 C2 1.428(4) .
C1 C6 1.402(4) .
C1 C7 1.443(4) .
C2 C3 1.425(4) .
C3 C4 1.366(4) .
C4 H4 0.9400 .
C4 C5 1.394(5) .
C5 C6 1.372(5) .
C6 H6 0.9400 .
C7 H7 0.9400 .
C8 H8A 0.9800 .
C8 H8B 0.9800 .
C8 C9 1.540(4) .
C9 C10 1.535(5) .
C9 C18 1.535(5) .
C9 C19 1.519(5) .
C10 H10A 0.9800 .
C10 H10B 0.9800 .
C11 H11 0.9400 .
C11 C12 1.450(4) .
C12 C13 1.425(4) .
C12 C17 1.401(4) .
C13 C14 1.422(4) .
C14 C15 1.374(5) .
C15 H15 0.9400 .
C15 C16 1.393(5) .
C16 C17 1.367(5) .
C17 H17 0.9400 .
C18 H18A 0.9700 .
C18 H18B 0.9700 .
C18 H18C 0.9700 .
C19 H19A 0.9700 .
C19 H19B 0.9700 .
C19 H19C 0.9700 .

loop_
_geom_torsion_atom_site_label_1
_geom_torsion_atom_site_label_2
_geom_torsion_atom_site_label_3
_geom_torsion_atom_site_label_4
_geom_torsion
_geom_torsion_site_symmetry_1
_geom_torsion_site_symmetry_2
_geom_torsion_site_symmetry_3
_geom_torsion_site_symmetry_4
Br1 C3 C4 C5 178.8(3) . . . .
Br2 C14 C15 C16 177.6(2) . . . .
Cu1 O1 C2 C1 -11.9(4) . . . .
Cu1 O1 C2 C3 169.3(2) . . . .
Cu1 O2 C13 C12 -4.9(4) . . . .
Cu1 O2 C13 C14 176.6(2) . . . .
Cu1 N1 C7 C1 -5.4(5) . . . .
Cu1 N1 C8 C9 70.7(3) . . . .
Cu1 N2 C10 C9 72.7(3) . . . .
Cu1 N2 C11 C12 1.8(5) . . . .
Cl1 C16 C17 C12 179.1(2) . . . .
Cl2 C5 C6 C1 179.9(3) . . . .
O1 C2 C3 Br1 0.0(4) . . . .
O1 C2 C3 C4 -179.6(3) . . . .
O2 C13 C14 Br2 0.8(4) . . . .
O2 C13 C14 C15 -179.5(3) . . . .
N1 C8 C9 C10 -31.4(4) . . . .
N1 C8 C9 C18 -151.5(3) . . . .
N1 C8 C9 C19 88.3(3) . . . .
N2 C11 C12 C13 3.5(5) . . . .
N2 C11 C12 C17 -179.5(3) . . . .
C1 C2 C3 Br1 -178.9(2) . . . .
C1 C2 C3 C4 1.5(5) . . . .
C2 C1 C6 C5 -0.8(5) . . . .
C2 C1 C7 N1 9.9(5) . . . .
C2 C3 C4 C5 -1.6(5) . . . .
C3 C4 C5 Cl2 -178.7(3) . . . .
C3 C4 C5 C6 0.5(5) . . . .
C4 C5 C6 C1 0.7(6) . . . .
C6 C1 C2 O1 -179.1(3) . . . .
C6 C1 C2 C3 -0.2(4) . . . .
C6 C1 C7 N1 -171.5(3) . . . .
C7 N1 C8 C9 -118.3(3) . . . .
C7 C1 C2 O1 -0.5(5) . . . .
C7 C1 C2 C3 178.3(3) . . . .
C7 C1 C6 C5 -179.4(3) . . . .
C8 N1 C7 C1 -175.4(3) . . . .
C8 C9 C10 N2 -40.2(4) . . . .
C10 N2 C11 C12 -175.3(3) . . . .
C11 N2 C10 C9 -109.9(3) . . . .
C11 C12 C13 O2 -1.9(5) . . . .
C11 C12 C13 C14 176.7(3) . . . .
C11 C12 C17 C16 -178.3(3) . . . .
C12 C13 C14 Br2 -177.9(2) . . . .
C12 C13 C14 C15 1.8(4) . . . .
C13 C12 C17 C16 -1.3(5) . . . .
C13 C14 C15 C16 -2.1(5) . . . .
C14 C15 C16 Cl1 -177.5(2) . . . .
C14 C15 C16 C17 0.6(5) . . . .
C15 C16 C17 C12 1.1(5) . . . .
C17 C12 C13 O2 -178.7(3) . . . .
C17 C12 C13 C14 -0.2(4) . . . .
C18 C9 C10 N2 78.5(3) . . . .
C19 C9 C10 N2 -161.9(3) . . . .
